data_7712194
loop_
_publ_author_name
'Pilichos, Evangelos'
'Tubau, &#xc0;nnia'
'Speed, Saskia'
'Font-Bardia, Merc&#xe8;'
'Escuer, Albert'
'Grabulosa, Arnald'
'Mayans, J&#xfa;lia'

_publ_section_title
;
 Magnetic and optical studies of a new family of multidimensional and
 multiproperty PO-lanthanide(III) derived systems.
;
_journal_issue 8
_journal_name_full 'Dalton transactions (Cambridge, England : 2003)'
_journal_page_first 2485
_journal_page_last 2494
_journal_paper_doi 10.1039/d2dt03621e
_journal_volume 52
_journal_year 2023
_chemical_formula_moiety 'C78 H74 Ce2 N6 O25 P6'
_chemical_formula_sum 'C78 H74 Ce2 N6 O25 P6'
_chemical_formula_weight 1961.49
_space_group_crystal_system trigonal
_space_group_IT_number 167
_space_group_name_Hall '-R 3 2"c'
_space_group_name_H-M_alt 'R -3 c :H'
_atom_sites_solution_hydrogens geom
_audit_creation_method SHELXL-2018/3
_audit_update_record
;
2023-01-16 deposited with the CCDC.	2023-01-20 downloaded from the CCDC.
;
_cell_angle_alpha 90
_cell_angle_beta 90
_cell_angle_gamma 120
_cell_formula_units_Z 6
_cell_length_a 15.5252(3)
_cell_length_b 15.5252(3)
_cell_length_c 60.112(2)
_cell_measurement_reflns_used 9946
_cell_measurement_temperature 100(2)
_cell_measurement_theta_max 27.74
_cell_measurement_theta_min 2.62
_cell_volume 12547.8(5)
_computing_cell_refinement 'Bruker SAINT'
_computing_data_collection 'Bruker APEX4'
_computing_data_reduction 'Bruker SAINT'
_computing_molecular_graphics 'Bruker SHELXTL'
_computing_publication_material 'Bruker SHELXTL'
_computing_structure_refinement 'SHELXL-2018/3 (Sheldrick, 2018)'
_computing_structure_solution 'SHELXT 2014/5 (Sheldrick, 2014)'
_diffrn_ambient_temperature 100(2)
_diffrn_measured_fraction_theta_full 1.000
_diffrn_measured_fraction_theta_max 1.000
_diffrn_measurement_device_type 'D8 Venture'
_diffrn_measurement_method '\f and \w scans'
_diffrn_radiation_type MoK\a
_diffrn_radiation_wavelength 0.71073
_diffrn_reflns_av_R_equivalents 0.1035
_diffrn_reflns_av_unetI/netI 0.0365
_diffrn_reflns_Laue_measured_fraction_full 1.000
_diffrn_reflns_Laue_measured_fraction_max 1.000
_diffrn_reflns_limit_h_max 22
_diffrn_reflns_limit_h_min -14
_diffrn_reflns_limit_k_max 22
_diffrn_reflns_limit_k_min -22
_diffrn_reflns_limit_l_max 85
_diffrn_reflns_limit_l_min -85
_diffrn_reflns_number 92473
_diffrn_reflns_point_group_measured_fraction_full 1.000
_diffrn_reflns_point_group_measured_fraction_max 1.000
_diffrn_reflns_theta_full 25.242
_diffrn_reflns_theta_max 30.520
_diffrn_reflns_theta_min 2.032
_diffrn_source microfocus
_exptl_absorpt_coefficient_mu 1.269
_exptl_absorpt_correction_T_max 0.7461
_exptl_absorpt_correction_T_min 0.6208
_exptl_absorpt_correction_type multi-scan
_exptl_absorpt_process_details sadabs
_exptl_crystal_colour colourless
_exptl_crystal_density_diffrn 1.557
_exptl_crystal_description prism
_exptl_crystal_F_000 5940
_exptl_crystal_preparation 'Magnetic properties'
_exptl_crystal_recrystallization_method 'Re-crystallisation from solvent'
_exptl_crystal_size_max 0.260
_exptl_crystal_size_mid 0.134
_exptl_crystal_size_min 0.051
_refine_diff_density_max 1.475
_refine_diff_density_min -2.521
_refine_diff_density_rms 0.106
_refine_ls_extinction_method none
_refine_ls_goodness_of_fit_ref 1.045
_refine_ls_hydrogen_treatment constr
_refine_ls_matrix_type full
_refine_ls_number_parameters 179
_refine_ls_number_reflns 4281
_refine_ls_number_restraints 6
_refine_ls_restrained_S_all 1.057
_refine_ls_R_factor_all 0.0826
_refine_ls_R_factor_gt 0.0480
_refine_ls_shift/su_max 0.004
_refine_ls_shift/su_mean 0.000
_refine_ls_structure_factor_coef Fsqd
_refine_ls_weighting_details 'w=1/[\s^2^(Fo^2^)+(0.0522P)^2^+88.4649P] where P=(Fo^2^+2Fc^2^)/3'
_refine_ls_weighting_scheme calc
_refine_ls_wR_factor_gt 0.1138
_refine_ls_wR_factor_ref 0.1293
_reflns_Friedel_coverage 0.000
_reflns_number_gt 2909
_reflns_number_total 4281
_reflns_threshold_expression 'I > 2\s(I)'
_cod_data_source_file d2dt03621e2.cif
_cod_data_source_block mo_I06AAB89_0m_a
_cod_depositor_comments 'Adding full bibliography for 7712194--7712196.cif.'
_cod_original_cell_volume 12547.9(7)
_cod_database_code 7712194
_shelx_shelxl_version_number 2018/3
_shelx_space_group_comment
;
The symmetry employed for this shelxl refinement is uniquely defined
by the following loop, which should always be used as a source of
symmetry information in preference to the above space-group names.
They are only intended as comments.
;

loop_
_space_group_symop_operation_xyz
'x, y, z'
'-y, x-y, z'
'-x+y, -x, z'
'y, x, -z+1/2'
'x-y, -y, -z+1/2'
'-x, -x+y, -z+1/2'
'x+2/3, y+1/3, z+1/3'
'-y+2/3, x-y+1/3, z+1/3'
'-x+y+2/3, -x+1/3, z+1/3'
'y+2/3, x+1/3, -z+5/6'
'x-y+2/3, -y+1/3, -z+5/6'
'-x+2/3, -x+y+1/3, -z+5/6'
'x+1/3, y+2/3, z+2/3'
'-y+1/3, x-y+2/3, z+2/3'
'-x+y+1/3, -x+2/3, z+2/3'
'y+1/3, x+2/3, -z+7/6'
'x-y+1/3, -y+2/3, -z+7/6'
'-x+1/3, -x+y+2/3, -z+7/6'
'-x, -y, -z'
'y, -x+y, -z'
'x-y, x, -z'
'-y, -x, z-1/2'
'-x+y, y, z-1/2'
'x, x-y, z-1/2'
'-x+2/3, -y+1/3, -z+1/3'
'y+2/3, -x+y+1/3, -z+1/3'
'x-y+2/3, x+1/3, -z+1/3'
'-y+2/3, -x+1/3, z-1/6'
'-x+y+2/3, y+1/3, z-1/6'
'x+2/3, x-y+1/3, z-1/6'
'-x+1/3, -y+2/3, -z+2/3'
'y+1/3, -x+y+2/3, -z+2/3'
'x-y+1/3, x+2/3, -z+2/3'
'-y+1/3, -x+2/3, z+1/6'
'-x+y+1/3, y+2/3, z+1/6'
'x+1/3, x-y+2/3, z+1/6'

loop_
_atom_site_label
_atom_site_type_symbol
_atom_site_fract_x
_atom_site_fract_y
_atom_site_fract_z
_atom_site_U_iso_or_equiv
_atom_site_adp_type
_atom_site_occupancy
_atom_site_site_symmetry_order
_atom_site_calc_flag
_atom_site_refinement_flags_posn
_atom_site_refinement_flags_adp
_atom_site_refinement_flags_occupancy
_atom_site_disorder_assembly
_atom_site_disorder_group
Ce1 Ce 0.666667 0.333333 0.51930(2) 0.03298(12) Uani 1 3 d S T P . .
P1 P 0.48705(6) 0.11447(6) 0.48079(2) 0.0292(2) Uani 1 1 d . . . . .
N1 N 0.4541(3) 0.2033(3) 0.53539(7) 0.0363(9) Uani 0.845(4) 1 d . . P A 1
O1 O 0.5185(2) 0.1777(2) 0.53900(6) 0.0420(9) Uani 0.845(4) 1 d . . P A 1
O2 O 0.4884(4) 0.2938(4) 0.52954(7) 0.0400(10) Uani 0.845(4) 1 d . . P A 1
O3 O 0.3652(2) 0.1457(3) 0.53721(7) 0.0517(10) Uani 0.845(4) 1 d . . P A 1
O5 O 0.666667 0.333333 0.56490(17) 0.054(3) Uani 0.4999 3 d S T P A 1
O1' O 0.7299(13) 0.3335(9) 0.5549(3) 0.037(3) Uani 0.155(4) 1 d D . P A -2
N1' N 0.7202(15) 0.2485(10) 0.5531(2) 0.037(3) Uani 0.155(4) 1 d D . P A -2
O2' O 0.7131(12) 0.1992(10) 0.5701(2) 0.037(3) Uani 0.155(4) 1 d D . P A -2
O3' O 0.717(3) 0.2133(19) 0.5341(2) 0.037(3) Uani 0.155(4) 1 d D . P A -2
O4 O 0.55913(17) 0.20918(16) 0.49242(4) 0.0294(5) Uani 1 1 d . . . . .
C1 C 0.5417(8) 0.1048(9) 0.45502(17) 0.0405(11) Uani 0.5 1 d . . P B 3
C2 C 0.6310(8) 0.1883(8) 0.44822(18) 0.0405(11) Uani 0.5 1 d . . P B 3
H2 H 0.659725 0.245991 0.457347 0.049 Uiso 0.5 1 calc R U P B 3
C3 C 0.6788(7) 0.1894(7) 0.42864(17) 0.0405(11) Uani 0.5 1 d . . P B 3
H3 H 0.736654 0.248479 0.424001 0.049 Uiso 0.5 1 calc R U P B 3
C4 C 0.6420(6) 0.1051(7) 0.41608(16) 0.0405(11) Uani 0.5 1 d . . P B 3
H4 H 0.674140 0.106000 0.402553 0.049 Uiso 0.5 1 calc R U P B 3
C5 C 0.5577(7) 0.0173(7) 0.42291(15) 0.0405(11) Uani 0.5 1 d . . P B 3
H5 H 0.533438 -0.042004 0.414444 0.049 Uiso 0.5 1 calc R U P B 3
C6 C 0.5100(7) 0.0188(7) 0.44236(16) 0.0405(11) Uani 0.5 1 d . . P B 3
H6 H 0.453625 -0.041115 0.447221 0.049 Uiso 0.5 1 calc R U P B 3
C1' C 0.5379(7) 0.1023(8) 0.45566(14) 0.0598(16) Uani 0.5 1 d G . P B 4
C2' C 0.6337(7) 0.1724(6) 0.44915(16) 0.0598(16) Uani 0.5 1 d G . P B 4
H2' H 0.673279 0.228107 0.458383 0.072 Uiso 0.5 1 calc R U P B 4
C3' C 0.6717(5) 0.1608(6) 0.42915(16) 0.0598(16) Uani 0.5 1 d G . P B 4
H3' H 0.737243 0.208736 0.424698 0.072 Uiso 0.5 1 calc R U P B 4
C4' C 0.6139(6) 0.0793(6) 0.41564(13) 0.0598(16) Uani 0.5 1 d G . P B 4
H4' H 0.639846 0.071401 0.401967 0.072 Uiso 0.5 1 calc R U P B 4
C5' C 0.5180(5) 0.0092(5) 0.42215(13) 0.0598(16) Uani 0.5 1 d G . P B 4
H5' H 0.478484 -0.046563 0.412921 0.072 Uiso 0.5 1 calc R U P B 4
C6' C 0.4800(5) 0.0207(7) 0.44216(14) 0.0598(16) Uani 0.5 1 d G . P B 4
H6' H 0.414519 -0.027193 0.446607 0.072 Uiso 0.5 1 calc R U P B 4
C7 C 0.3703(3) 0.1089(3) 0.47530(7) 0.0373(9) Uani 1 1 d . . . . .
C8 C 0.3560(3) 0.1847(3) 0.48214(9) 0.0538(12) Uani 1 1 d . . . . .
H8 H 0.408435 0.241378 0.489228 0.065 Uiso 1 1 calc R U . . .
C9 C 0.2647(4) 0.1786(4) 0.47871(11) 0.0731(17) Uani 1 1 d . . . . .
H9 H 0.254785 0.231116 0.483646 0.088 Uiso 1 1 calc R U . . .
C10 C 0.1892(4) 0.0982(4) 0.46834(12) 0.0762(19) Uani 1 1 d . . . . .
H10 H 0.127194 0.095112 0.465970 0.091 Uiso 1 1 calc R U . . .
C11 C 0.2027(4) 0.0232(4) 0.46147(15) 0.096(3) Uani 1 1 d . . . . .
H11 H 0.149831 -0.033241 0.454420 0.116 Uiso 1 1 calc R U . . .
C12 C 0.2940(3) 0.0280(3) 0.46466(13) 0.083(2) Uani 1 1 d . . . . .
H12 H 0.303584 -0.024434 0.459501 0.099 Uiso 1 1 calc R U . . .
C13 C 0.4546(2) 0.0054(2) 0.49718(7) 0.0327(8) Uani 1 1 d . . . . .
H13A H 0.422846 0.008867 0.511172 0.039 Uiso 1 1 calc R U . . .
H13B H 0.405558 -0.054207 0.488899 0.039 Uiso 1 1 calc R U . . .

loop_
_atom_site_aniso_label
_atom_site_aniso_U_11
_atom_site_aniso_U_22
_atom_site_aniso_U_33
_atom_site_aniso_U_23
_atom_site_aniso_U_13
_atom_site_aniso_U_12
Ce1 0.01892(11) 0.01892(11) 0.0611(3) 0.000 0.000 0.00946(6)
P1 0.0190(4) 0.0176(4) 0.0509(6) 0.0038(4) -0.0063(4) 0.0089(3)
N1 0.0287(18) 0.036(2) 0.043(2) 0.0060(16) 0.0081(16) 0.0150(16)
O1 0.0395(18) 0.0420(18) 0.049(2) 0.0129(15) 0.0028(15) 0.0240(15)
O2 0.0271(17) 0.024(2) 0.068(3) 0.006(2) 0.014(2) 0.0122(13)
O3 0.0263(16) 0.045(2) 0.071(3) 0.0197(18) 0.0135(16) 0.0078(15)
O5 0.065(5) 0.065(5) 0.033(5) 0.000 0.000 0.032(2)
O1' 0.036(5) 0.035(5) 0.043(5) -0.002(4) -0.017(4) 0.019(5)
N1' 0.036(5) 0.035(5) 0.043(5) -0.002(4) -0.017(4) 0.019(5)
O2' 0.036(5) 0.035(5) 0.043(5) -0.002(4) -0.017(4) 0.019(5)
O3' 0.036(5) 0.035(5) 0.043(5) -0.002(4) -0.017(4) 0.019(5)
O4 0.0236(11) 0.0177(10) 0.0459(14) 0.0030(10) -0.0007(10) 0.0096(9)
C1 0.0372(18) 0.049(2) 0.045(3) -0.0104(18) -0.0107(16) 0.0291(19)
C2 0.0372(18) 0.049(2) 0.045(3) -0.0104(18) -0.0107(16) 0.0291(19)
C3 0.0372(18) 0.049(2) 0.045(3) -0.0104(18) -0.0107(16) 0.0291(19)
C4 0.0372(18) 0.049(2) 0.045(3) -0.0104(18) -0.0107(16) 0.0291(19)
C5 0.0372(18) 0.049(2) 0.045(3) -0.0104(18) -0.0107(16) 0.0291(19)
C6 0.0372(18) 0.049(2) 0.045(3) -0.0104(18) -0.0107(16) 0.0291(19)
C1' 0.041(2) 0.052(3) 0.066(4) -0.015(2) 0.000(2) 0.008(2)
C2' 0.041(2) 0.052(3) 0.066(4) -0.015(2) 0.000(2) 0.008(2)
C3' 0.041(2) 0.052(3) 0.066(4) -0.015(2) 0.000(2) 0.008(2)
C4' 0.041(2) 0.052(3) 0.066(4) -0.015(2) 0.000(2) 0.008(2)
C5' 0.041(2) 0.052(3) 0.066(4) -0.015(2) 0.000(2) 0.008(2)
C6' 0.041(2) 0.052(3) 0.066(4) -0.015(2) 0.000(2) 0.008(2)
C7 0.0238(16) 0.0226(16) 0.067(3) 0.0099(16) -0.0070(16) 0.0125(13)
C8 0.036(2) 0.044(2) 0.090(4) -0.008(2) -0.014(2) 0.0268(19)
C9 0.049(3) 0.061(3) 0.132(5) -0.008(3) -0.016(3) 0.044(3)
C10 0.032(2) 0.055(3) 0.149(6) 0.026(3) -0.011(3) 0.027(2)
C11 0.036(2) 0.040(3) 0.215(8) -0.008(4) -0.048(4) 0.019(2)
C12 0.034(2) 0.033(2) 0.186(7) -0.020(3) -0.047(3) 0.0202(19)
C13 0.0180(14) 0.0204(14) 0.056(2) 0.0096(15) -0.0043(15) 0.0072(12)

loop_
_atom_type_symbol
_atom_type_description
_atom_type_scat_dispersion_real
_atom_type_scat_dispersion_imag
_atom_type_scat_source
C C 0.0033 0.0016 'International Tables Vol C Tables 4.2.6.8 and 6.1.1.4'
H H 0.0000 0.0000 'International Tables Vol C Tables 4.2.6.8 and 6.1.1.4'
Ce Ce -0.2486 2.6331 'International Tables Vol C Tables 4.2.6.8 and 6.1.1.4'
N N 0.0061 0.0033 'International Tables Vol C Tables 4.2.6.8 and 6.1.1.4'
O O 0.0106 0.0060 'International Tables Vol C Tables 4.2.6.8 and 6.1.1.4'
P P 0.1023 0.0942 'International Tables Vol C Tables 4.2.6.8 and 6.1.1.4'

loop_
_geom_angle_atom_site_label_1
_geom_angle_atom_site_label_2
_geom_angle_atom_site_label_3
_geom_angle
_geom_angle_site_symmetry_1
_geom_angle_site_symmetry_3
_geom_angle_publ_flag
O1' Ce1 O4 107.2(4) . 2_655 ?
O4 Ce1 O4 80.56(9) 2_655 3_665 ?
O1' Ce1 O4 136.6(3) . . ?
O4 Ce1 O4 80.55(9) 2_655 . ?
O4 Ce1 O4 80.55(9) 3_665 . ?
O1' Ce1 O3' 52.8(4) . . ?
O4 Ce1 O3' 77.9(7) 2_655 . ?
O4 Ce1 O3' 157.5(5) 3_665 . ?
O4 Ce1 O3' 89.6(6) . . ?
O4 Ce1 O2 151.68(12) 2_655 . ?
O4 Ce1 O2 81.55(10) 3_665 . ?
O4 Ce1 O2 74.98(14) . . ?
O1' Ce1 O2 60.8(3) . 2_655 ?
O4 Ce1 O2 74.99(13) 2_655 2_655 ?
O4 Ce1 O2 151.69(12) 3_665 2_655 ?
O4 Ce1 O2 81.55(10) . 2_655 ?
O3' Ce1 O2 8.2(5) . 2_655 ?
O2 Ce1 O2 114.54(8) . 2_655 ?
O4 Ce1 O2 81.55(10) 2_655 3_665 ?
O4 Ce1 O2 74.98(14) 3_665 3_665 ?
O4 Ce1 O2 151.68(12) . 3_665 ?
O2 Ce1 O2 114.54(8) . 3_665 ?
O2 Ce1 O2 114.54(8) 2_655 3_665 ?
O4 Ce1 O1 132.65(9) 2_655 . ?
O4 Ce1 O1 125.75(9) 3_665 . ?
O4 Ce1 O1 68.49(9) . . ?
O2 Ce1 O1 48.57(12) . . ?
O2 Ce1 O1 65.98(14) 2_655 . ?
O2 Ce1 O1 138.51(12) 3_665 . ?
O1' Ce1 O1 38.7(4) . 2_655 ?
O4 Ce1 O1 68.49(9) 2_655 2_655 ?
O4 Ce1 O1 132.65(9) 3_665 2_655 ?
O4 Ce1 O1 125.75(9) . 2_655 ?
O3' Ce1 O1 42.0(9) . 2_655 ?
O2 Ce1 O1 138.51(12) . 2_655 ?
O2 Ce1 O1 48.57(12) 2_655 2_655 ?
O2 Ce1 O1 65.98(14) 3_665 2_655 ?
O1 Ce1 O1 101.44(9) . 2_655 ?
O4 Ce1 O1 125.75(9) 2_655 3_665 ?
O4 Ce1 O1 68.49(9) 3_665 3_665 ?
O4 Ce1 O1 132.65(9) . 3_665 ?
O2 Ce1 O1 65.98(14) . 3_665 ?
O2 Ce1 O1 138.51(12) 2_655 3_665 ?
O2 Ce1 O1 48.57(12) 3_665 3_665 ?
O1 Ce1 O1 101.44(9) . 3_665 ?
O1 Ce1 O1 101.44(9) 2_655 3_665 ?
O4 Ce1 O5 131.71(6) 2_655 . ?
O4 Ce1 O5 131.71(6) 3_665 . ?
O4 Ce1 O5 131.71(6) . . ?
O2 Ce1 O5 76.26(10) . . ?
O2 Ce1 O5 76.25(10) 2_655 . ?
O2 Ce1 O5 76.25(10) 3_665 . ?
O1 Ce1 O5 63.36(8) . . ?
O1 Ce1 O5 63.35(8) 2_655 . ?
O1 Ce1 O5 63.35(8) 3_665 . ?
O4 P1 C1' 110.5(3) . . ?
O4 P1 C13 112.76(16) . . ?
C1' P1 C13 107.4(4) . . ?
O4 P1 C7 111.81(16) . . ?
C1' P1 C7 109.4(4) . . ?
C13 P1 C7 104.69(16) . . ?
O4 P1 C1 109.2(4) . . ?
C13 P1 C1 108.2(4) . . ?
C7 P1 C1 110.0(4) . . ?
O3 N1 O1 122.5(4) . . ?
O3 N1 O2 121.8(4) . . ?
O1 N1 O2 115.6(4) . . ?
N1 O1 Ce1 95.7(2) . . ?
N1 O2 Ce1 97.7(3) . . ?
N1' O1' Ce1 95.2(9) . . ?
O2' N1' O3' 120.4(9) . . ?
O2' N1' O1' 120.1(9) . . ?
O3' N1' O1' 119.5(9) . . ?
O2' N1' Ce1 159.7(15) . . ?
O3' N1' Ce1 65.5(12) . . ?
O1' N1' Ce1 57.9(8) . . ?
N1' O3' Ce1 87.5(12) . . ?
P1 O4 Ce1 165.15(15) . . ?
C6 C1 C2 115.9(8) . . ?
C6 C1 P1 126.2(9) . . ?
C2 C1 P1 117.4(7) . . ?
C3 C2 C1 122.2(8) . . ?
C4 C3 C2 119.6(9) . . ?
C3 C4 C5 120.7(8) . . ?
C6 C5 C4 118.6(8) . . ?
C5 C6 C1 122.6(9) . . ?
C2' C1' C6' 120.0 . . ?
C2' C1' P1 121.3(5) . . ?
C6' C1' P1 118.7(5) . . ?
C3' C2' C1' 120.0 . . ?
C2' C3' C4' 120.0 . . ?
C5' C4' C3' 120.0 . . ?
C6' C5' C4' 120.0 . . ?
C5' C6' C1' 120.0 . . ?
C8 C7 C12 119.3(4) . . ?
C8 C7 P1 119.7(3) . . ?
C12 C7 P1 121.0(3) . . ?
C7 C8 C9 119.8(5) . . ?
C10 C9 C8 120.8(5) . . ?
C11 C10 C9 119.8(4) . . ?
C10 C11 C12 120.3(5) . . ?
C7 C12 C11 120.0(5) . . ?
C13 C13 P1 112.5(3) 19_656 . ?

loop_
_geom_bond_atom_site_label_1
_geom_bond_atom_site_label_2
_geom_bond_distance
_geom_bond_site_symmetry_2
_geom_bond_publ_flag
Ce1 O1' 2.351(14) . ?
Ce1 O4 2.428(2) 2_655 ?
Ce1 O4 2.428(2) 3_665 ?
Ce1 O4 2.428(2) . ?
Ce1 O3' 2.52(3) . ?
Ce1 O2 2.592(5) . ?
Ce1 O2 2.592(5) 2_655 ?
Ce1 O2 2.592(5) 3_665 ?
Ce1 O1 2.641(3) . ?
Ce1 O1 2.641(3) 2_655 ?
Ce1 O1 2.641(3) 3_665 ?
Ce1 O5 2.741(10) . ?
P1 O4 1.503(2) . ?
P1 C1' 1.758(7) . ?
P1 C13 1.799(3) . ?
P1 C7 1.801(3) . ?
P1 C1 1.808(10) . ?
N1 O3 1.218(5) . ?
N1 O1 1.265(5) . ?
N1 O2 1.278(7) . ?
O1' N1' 1.257(8) . ?
N1' O2' 1.251(8) . ?
N1' O3' 1.254(8) . ?
C1 C6 1.396(12) . ?
C1 C2 1.405(13) . ?
C2 C3 1.386(12) . ?
C3 C4 1.365(12) . ?
C4 C5 1.399(13) . ?
C5 C6 1.389(12) . ?
C1' C2' 1.3900 . ?
C1' C6' 1.3900 . ?
C2' C3' 1.3900 . ?
C3' C4' 1.3900 . ?
C4' C5' 1.3900 . ?
C5' C6' 1.3900 . ?
C7 C8 1.365(5) . ?
C7 C12 1.379(6) . ?
C8 C9 1.388(6) . ?
C9 C10 1.363(8) . ?
C10 C11 1.348(8) . ?
C11 C12 1.394(6) . ?
C13 C13 1.538(6) 19_656 ?
